data_7108539
loop_
_publ_author_name
'David S. Sullivan'
'Rodolphe Clerac'
'Michael Jennings'
'Alan J. Lough'
'Kathryn E. Preuss'

_publ_section_title
;
 Trinuclear Mn(II) complex with paramagnetic bridging 1,2,3-dithiazolyl
 ligands
;
_journal_name_full Chem.Commun.
_journal_page_first 10963
_journal_paper_doi 10.1039/c2cc35869g
_journal_volume 48
_journal_year 2012
_chemical_formula_moiety 'C54 H22 F36 Mn3 N2 O16 S4'
_chemical_formula_sum 'C54 H22 F36 Mn3 N2 O16 S4'
_chemical_formula_weight 1931.80
_chemical_name_systematic
;
?
;
_space_group_IT_number 2
_symmetry_cell_setting triclinic
_symmetry_space_group_name_Hall '-P 1'
_symmetry_space_group_name_H-M 'P -1'
_atom_sites_solution_hydrogens geom
_atom_sites_solution_primary direct
_atom_sites_solution_secondary difmap
_audit_creation_method SHELXL-97
_cell_angle_alpha 69.55(3)
_cell_angle_beta 76.62(3)
_cell_angle_gamma 68.97(3)
_cell_formula_units_Z 1
_cell_length_a 12.178(2)
_cell_length_b 12.716(3)
_cell_length_c 12.809(3)
_cell_measurement_reflns_used 19955
_cell_measurement_temperature 150(2)
_cell_measurement_theta_max 27.48
_cell_measurement_theta_min 2.55
_cell_volume 1721.9(8)
_computing_cell_refinement 'Denzo-SMN (Otwinowski & Minor, 1997)'
_computing_data_collection 'Collect (Nonius B.V., 1997-2002)'
_computing_data_reduction Denzo-SMN
_computing_molecular_graphics 'PLATON (Spek, 2009)'
_computing_publication_material 'SHELXTL V6.1'
_computing_structure_refinement 'SHELXTL V6.1 (Sheldrick, 2008)'
_computing_structure_solution 'SHELXTL V6.1 (Sheldrick, 2008)'
_diffrn_ambient_temperature 150(2)
_diffrn_detector_area_resol_mean 9
_diffrn_measured_fraction_theta_full 0.998
_diffrn_measured_fraction_theta_max 0.998
_diffrn_measurement_device_type 'Nonius KappaCCD'
_diffrn_measurement_method '\f scans and \w scans with \k offsets'
_diffrn_radiation_monochromator graphite
_diffrn_radiation_source 'fine-focus sealed tube'
_diffrn_radiation_type MoK\a
_diffrn_radiation_wavelength 0.71073
_diffrn_reflns_av_R_equivalents 0.0903
_diffrn_reflns_av_sigmaI/netI 0.0702
_diffrn_reflns_limit_h_max 14
_diffrn_reflns_limit_h_min -14
_diffrn_reflns_limit_k_max 15
_diffrn_reflns_limit_k_min -15
_diffrn_reflns_limit_l_max 15
_diffrn_reflns_limit_l_min -15
_diffrn_reflns_number 28760
_diffrn_reflns_theta_full 25.02
_diffrn_reflns_theta_max 25.02
_diffrn_reflns_theta_min 2.63
_exptl_absorpt_coefficient_mu 0.827
_exptl_absorpt_correction_T_max 0.973
_exptl_absorpt_correction_T_min 0.791
_exptl_absorpt_correction_type multi-scan
_exptl_absorpt_process_details
;
multi-scan from symmetry-related measurements
Sortav (Blessing 1995)
;
_exptl_crystal_colour brown
_exptl_crystal_density_diffrn 1.863
_exptl_crystal_density_method 'not measured'
_exptl_crystal_description needle
_exptl_crystal_F_000 951
_exptl_crystal_size_max 0.12
_exptl_crystal_size_mid 0.07
_exptl_crystal_size_min 0.05
_refine_diff_density_max 0.338
_refine_diff_density_min -0.333
_refine_diff_density_rms 0.075
_refine_ls_extinction_method none
_refine_ls_goodness_of_fit_ref 1.058
_refine_ls_hydrogen_treatment constr
_refine_ls_matrix_type full
_refine_ls_number_parameters 547
_refine_ls_number_reflns 6083
_refine_ls_number_restraints 15
_refine_ls_restrained_S_all 1.059
_refine_ls_R_factor_all 0.0883
_refine_ls_R_factor_gt 0.0489
_refine_ls_shift/su_max 0.000
_refine_ls_shift/su_mean 0.000
_refine_ls_structure_factor_coef Fsqd
_refine_ls_weighting_details 'calc w=1/[\s^2^(Fo^2^)+(0.0461P)^2^+0.7058P] where P=(Fo^2^+2Fc^2^)/3'
_refine_ls_weighting_scheme calc
_refine_ls_wR_factor_gt 0.0986
_refine_ls_wR_factor_ref 0.1142
_reflns_number_gt 4194
_reflns_number_total 6083
_reflns_threshold_expression I>2\s(I)
_cod_data_source_file c2cc35869g.txt
_cod_data_source_block k11159
_cod_original_cell_volume 1722.0(6)
_cod_database_code 7108539

loop_
_symmetry_equiv_pos_as_xyz
'x, y, z'
'-x, -y, -z'

loop_
_atom_site_label
_atom_site_type_symbol
_atom_site_fract_x
_atom_site_fract_y
_atom_site_fract_z
_atom_site_U_iso_or_equiv
_atom_site_adp_type
_atom_site_occupancy
_atom_site_symmetry_multiplicity
_atom_site_calc_flag
_atom_site_refinement_flags
_atom_site_disorder_assembly
_atom_site_disorder_group
Mn1 Mn 0.57620(5) -0.04267(4) 0.25840(5) 0.02932(17) Uani 1 1 d . . .
Mn2 Mn 0.0000 0.5000 0.0000 0.0286(2) Uani 1 2 d S . .
S1 S 0.27963(8) 0.24550(8) -0.02093(8) 0.0334(3) Uani 1 1 d . . .
S2 S 0.45377(8) 0.14311(8) -0.00182(8) 0.0342(3) Uani 1 1 d . . .
N1 N 0.4382(3) 0.0863(2) 0.1357(2) 0.0279(7) Uani 1 1 d . . .
C1 C 0.3293(3) 0.1222(3) 0.1851(3) 0.0277(9) Uani 1 1 d . . .
C2 C 0.3080(3) 0.0709(3) 0.3097(3) 0.0286(9) Uani 1 1 d . . .
O1 O 0.3915(2) -0.0017(2) 0.3590(2) 0.0335(6) Uani 1 1 d . . .
C3 C 0.1873(3) 0.1137(3) 0.3629(3) 0.0285(9) Uani 1 1 d . . .
C4 C 0.1623(3) 0.0722(3) 0.4781(3) 0.0326(9) Uani 1 1 d . . .
H4A H 0.2227 0.0136 0.5206 0.039 Uiso 1 1 calc R . .
C5 C 0.0502(4) 0.1146(3) 0.5332(3) 0.0368(10) Uani 1 1 d . . .
C11 C 0.0254(4) 0.0672(4) 0.6586(3) 0.0490(11) Uani 1 1 d . . .
H11A H 0.0963 0.0056 0.6881 0.074 Uiso 1 1 calc R . .
H11B H -0.0403 0.0340 0.6770 0.074 Uiso 1 1 calc R . .
H11C H 0.0042 0.1312 0.6925 0.074 Uiso 1 1 calc R . .
C6 C -0.0386(3) 0.2034(3) 0.4692(3) 0.0331(9) Uani 1 1 d . . .
C12 C -0.1592(3) 0.2547(4) 0.5262(4) 0.0466(11) Uani 1 1 d . . .
H12A H -0.2072 0.3188 0.4704 0.070 Uiso 1 1 calc R . .
H12B H -0.1509 0.2856 0.5832 0.070 Uiso 1 1 calc R . .
H12C H -0.1981 0.1933 0.5620 0.070 Uiso 1 1 calc R . .
C7 C -0.0121(3) 0.2439(3) 0.3538(3) 0.0323(9) Uani 1 1 d . . .
H7A H -0.0721 0.3036 0.3113 0.039 Uiso 1 1 calc R . .
C8 C 0.0982(3) 0.2007(3) 0.2978(3) 0.0282(9) Uani 1 1 d . . .
C9 C 0.1205(3) 0.2470(3) 0.1743(3) 0.0293(9) Uani 1 1 d . . .
O2 O 0.0395(2) 0.3204(2) 0.1174(2) 0.0346(6) Uani 1 1 d . . .
C10 C 0.2384(3) 0.2032(3) 0.1222(3) 0.0278(9) Uani 1 1 d . . .
O21 O 0.6196(2) 0.0939(2) 0.2810(2) 0.0359(6) Uani 1 1 d . . .
C22 C 0.6829(3) 0.1553(3) 0.2167(4) 0.0347(10) Uani 1 1 d . . .
C23 C 0.7470(4) 0.1455(3) 0.1138(4) 0.0395(10) Uani 1 1 d . . .
H23A H 0.7903 0.1994 0.0728 0.047 Uiso 1 1 calc R . .
C24 C 0.7501(3) 0.0595(3) 0.0685(3) 0.0365(10) Uani 1 1 d . . .
O25 O 0.6998(2) -0.0192(2) 0.1108(2) 0.0370(7) Uani 1 1 d . . .
C26 C 0.6852(4) 0.2510(3) 0.2617(4) 0.0423(11) Uani 1 1 d . . .
C27 C 0.8198(4) 0.0570(4) -0.0462(4) 0.0517(12) Uani 1 1 d . . .
F21 F 0.7136(3) 0.2040(2) 0.3660(2) 0.0706(9) Uani 1 1 d . . .
F22 F 0.5805(2) 0.3322(2) 0.2634(2) 0.0552(7) Uani 1 1 d . . .
F23 F 0.7648(2) 0.3061(2) 0.2021(2) 0.0559(7) Uani 1 1 d . . .
F24 F 0.8699(3) 0.1426(3) -0.0945(2) 0.0832(10) Uani 1 1 d . . .
F25 F 0.7508(3) 0.0655(2) -0.1180(2) 0.0662(8) Uani 1 1 d . . .
F26 F 0.9061(2) -0.0446(3) -0.0407(3) 0.0744(9) Uani 1 1 d . . .
O31 O 0.6503(2) -0.1608(2) 0.4064(2) 0.0323(6) Uani 1 1 d . . .
C32 C 0.6403(3) -0.2606(3) 0.4568(3) 0.0299(9) Uani 1 1 d . . .
C33 C 0.5901(3) -0.3246(3) 0.4232(3) 0.0349(9) Uani 1 1 d . . .
H33A H 0.5817 -0.3970 0.4743 0.042 Uiso 1 1 calc R . .
C34 C 0.5521(3) -0.2873(3) 0.3192(3) 0.0314(9) Uani 1 1 d . A .
O35 O 0.5539(2) -0.1938(2) 0.2407(2) 0.0315(6) Uani 1 1 d . . .
C36 C 0.6950(4) -0.3198(3) 0.5681(3) 0.0387(10) Uani 1 1 d . . .
C37 C 0.5013(4) -0.3662(4) 0.2899(4) 0.0471(12) Uani 1 1 d D . .
F31 F 0.6869(2) -0.4280(2) 0.6190(2) 0.0604(8) Uani 1 1 d . . .
F32 F 0.6425(2) -0.2566(2) 0.64004(19) 0.0510(6) Uani 1 1 d . . .
F33 F 0.8100(2) -0.32780(19) 0.5504(2) 0.0453(6) Uani 1 1 d . . .
F34A F 0.3958(8) -0.3046(12) 0.2567(12) 0.073(4) Uani 0.56 1 d PD A 1
F35A F 0.489(3) -0.4597(13) 0.3699(12) 0.088(5) Uani 0.56 1 d PD A 1
F36A F 0.5643(14) -0.3917(15) 0.2002(11) 0.104(6) Uani 0.56 1 d PD A 1
F34B F 0.525(3) -0.4730(14) 0.3659(15) 0.098(10) Uani 0.44 1 d PD A 2
F35B F 0.5545(10) -0.3965(14) 0.1977(9) 0.040(3) Uani 0.44 1 d PD A 2
F36B F 0.3864(11) -0.3255(19) 0.290(2) 0.131(9) Uani 0.44 1 d PD A 2
O41 O -0.0533(2) 0.5644(2) 0.1420(2) 0.0355(6) Uani 1 1 d . . .
C42 C 0.0115(3) 0.5761(3) 0.1979(3) 0.0321(9) Uani 1 1 d . . .
C43 C 0.1334(3) 0.5569(3) 0.1773(3) 0.0346(10) Uani 1 1 d . . .
H43A H 0.1707 0.5696 0.2273 0.042 Uiso 1 1 calc R . .
C44 C 0.2029(3) 0.5197(3) 0.0862(3) 0.0289(9) Uani 1 1 d . . .
O45 O 0.1709(2) 0.4994(2) 0.0113(2) 0.0307(6) Uani 1 1 d . . .
C46 C -0.0556(4) 0.6156(4) 0.3007(4) 0.0493(12) Uani 1 1 d . . .
C47 C 0.3378(3) 0.4950(3) 0.0760(3) 0.0316(9) Uani 1 1 d . . .
F41 F -0.1358(3) 0.7193(3) 0.2697(3) 0.0842(10) Uani 1 1 d . . .
F42 F 0.0122(2) 0.6257(3) 0.3617(2) 0.0776(9) Uani 1 1 d . . .
F43 F -0.1140(3) 0.5418(3) 0.3683(2) 0.0778(9) Uani 1 1 d . . .
F44 F 0.3810(2) 0.5359(2) -0.0292(2) 0.0612(7) Uani 1 1 d . . .
F45 F 0.39173(19) 0.3805(2) 0.1082(2) 0.0579(7) Uani 1 1 d . . .
F46 F 0.3687(2) 0.5419(2) 0.1372(2) 0.0593(7) Uani 1 1 d . . .

loop_
_atom_site_aniso_label
_atom_site_aniso_U_11
_atom_site_aniso_U_22
_atom_site_aniso_U_33
_atom_site_aniso_U_23
_atom_site_aniso_U_13
_atom_site_aniso_U_12
Mn1 0.0297(3) 0.0264(3) 0.0299(4) -0.0054(2) -0.0069(3) -0.0069(2)
Mn2 0.0234(4) 0.0348(5) 0.0280(5) -0.0095(4) -0.0091(4) -0.0055(3)
S1 0.0305(5) 0.0353(5) 0.0262(6) -0.0055(4) -0.0066(4) -0.0020(4)
S2 0.0315(5) 0.0359(5) 0.0260(6) -0.0067(4) -0.0049(4) -0.0012(4)
N1 0.0290(18) 0.0312(17) 0.0201(18) -0.0066(13) -0.0007(14) -0.0076(13)
C1 0.028(2) 0.0248(19) 0.031(2) -0.0081(16) -0.0076(18) -0.0073(16)
C2 0.028(2) 0.025(2) 0.032(2) -0.0067(17) -0.0060(18) -0.0081(17)
O1 0.0317(15) 0.0347(14) 0.0263(16) -0.0033(12) -0.0072(13) -0.0042(12)
C3 0.032(2) 0.029(2) 0.027(2) -0.0083(16) -0.0053(18) -0.0110(16)
C4 0.034(2) 0.034(2) 0.028(2) -0.0065(17) -0.0057(19) -0.0093(17)
C5 0.041(2) 0.043(2) 0.030(3) -0.0132(19) 0.002(2) -0.0183(19)
C11 0.050(3) 0.058(3) 0.032(3) -0.009(2) 0.005(2) -0.019(2)
C6 0.033(2) 0.043(2) 0.030(3) -0.0162(19) 0.0007(19) -0.0164(18)
C12 0.035(2) 0.061(3) 0.050(3) -0.029(2) -0.001(2) -0.012(2)
C7 0.025(2) 0.038(2) 0.037(3) -0.0125(18) -0.0062(19) -0.0111(17)
C8 0.029(2) 0.033(2) 0.028(2) -0.0101(17) -0.0035(18) -0.0145(16)
C9 0.030(2) 0.029(2) 0.031(2) -0.0089(17) -0.0060(19) -0.0106(17)
O2 0.0268(14) 0.0362(15) 0.0344(17) -0.0049(12) -0.0068(13) -0.0056(12)
C10 0.030(2) 0.029(2) 0.023(2) -0.0072(16) -0.0064(17) -0.0066(16)
O21 0.0454(17) 0.0337(14) 0.0318(16) -0.0088(12) -0.0060(13) -0.0156(13)
C22 0.037(2) 0.029(2) 0.037(3) -0.0011(18) -0.018(2) -0.0086(18)
C23 0.040(2) 0.040(2) 0.038(3) -0.0032(19) -0.007(2) -0.0175(19)
C24 0.031(2) 0.039(2) 0.033(3) -0.0042(19) -0.0058(19) -0.0087(18)
O25 0.0355(15) 0.0366(15) 0.0384(17) -0.0119(13) -0.0016(13) -0.0113(12)
C26 0.051(3) 0.037(2) 0.040(3) -0.001(2) -0.022(2) -0.015(2)
C27 0.049(3) 0.061(3) 0.046(3) -0.017(2) 0.008(3) -0.026(3)
F21 0.127(3) 0.0573(17) 0.0453(18) -0.0006(13) -0.0427(18) -0.0431(16)
F22 0.0540(16) 0.0444(14) 0.075(2) -0.0273(13) -0.0072(14) -0.0145(12)
F23 0.0590(16) 0.0532(15) 0.0679(19) -0.0120(13) -0.0173(14) -0.0310(13)
F24 0.108(2) 0.099(2) 0.060(2) -0.0310(17) 0.0353(18) -0.072(2)
F25 0.0713(19) 0.093(2) 0.0399(17) -0.0225(15) -0.0028(15) -0.0306(16)
F26 0.0510(17) 0.088(2) 0.073(2) -0.0378(17) 0.0152(15) -0.0084(15)
O31 0.0363(15) 0.0284(14) 0.0318(16) -0.0052(12) -0.0103(13) -0.0091(11)
C32 0.026(2) 0.035(2) 0.026(2) -0.0077(17) -0.0013(17) -0.0083(17)
C33 0.046(2) 0.035(2) 0.026(2) -0.0030(17) -0.006(2) -0.0201(18)
C34 0.032(2) 0.038(2) 0.029(3) -0.0119(19) -0.0006(19) -0.0165(17)
O35 0.0390(15) 0.0296(14) 0.0255(16) -0.0044(12) -0.0086(12) -0.0108(11)
C36 0.048(3) 0.040(2) 0.031(3) -0.0052(19) -0.010(2) -0.018(2)
C37 0.070(4) 0.051(3) 0.028(3) -0.006(2) -0.002(3) -0.037(3)
F31 0.093(2) 0.0432(14) 0.0508(17) 0.0136(12) -0.0378(15) -0.0363(14)
F32 0.0598(16) 0.0706(17) 0.0286(15) -0.0188(12) -0.0016(12) -0.0250(13)
F33 0.0394(14) 0.0523(14) 0.0429(16) -0.0106(11) -0.0154(12) -0.0094(11)
F34A 0.062(7) 0.080(5) 0.098(7) -0.022(5) -0.042(6) -0.030(5)
F35A 0.158(12) 0.102(9) 0.038(6) 0.026(5) -0.031(5) -0.112(8)
F36A 0.189(13) 0.106(9) 0.076(10) -0.056(8) 0.028(8) -0.111(9)
F34B 0.21(3) 0.069(8) 0.061(10) -0.009(7) -0.047(10) -0.089(9)
F35B 0.045(5) 0.056(7) 0.034(8) -0.024(5) 0.004(5) -0.026(4)
F36B 0.049(8) 0.21(2) 0.23(2) -0.176(18) 0.064(10) -0.080(10)
O41 0.0285(15) 0.0484(16) 0.0336(17) -0.0173(13) -0.0064(13) -0.0096(12)
C42 0.032(2) 0.034(2) 0.032(2) -0.0114(18) -0.0070(19) -0.0070(17)
C43 0.035(2) 0.048(2) 0.028(2) -0.0164(19) -0.0104(19) -0.0109(18)
C44 0.029(2) 0.027(2) 0.027(2) -0.0026(17) -0.0064(18) -0.0079(16)
O45 0.0252(14) 0.0422(15) 0.0278(16) -0.0131(12) -0.0067(12) -0.0089(11)
C46 0.039(3) 0.072(3) 0.046(3) -0.030(3) -0.009(2) -0.013(2)
C47 0.030(2) 0.039(2) 0.028(3) -0.0097(18) -0.0072(19) -0.0115(18)
F41 0.073(2) 0.086(2) 0.078(2) -0.0532(18) -0.0099(17) 0.0217(17)
F42 0.0538(17) 0.145(3) 0.067(2) -0.074(2) 0.0021(15) -0.0315(17)
F43 0.082(2) 0.120(2) 0.055(2) -0.0495(18) 0.0270(17) -0.057(2)
F44 0.0338(14) 0.102(2) 0.0368(17) 0.0020(14) -0.0064(12) -0.0280(13)
F45 0.0301(13) 0.0493(15) 0.087(2) -0.0116(13) -0.0209(14) -0.0033(11)
F46 0.0358(14) 0.096(2) 0.073(2) -0.0520(16) -0.0042(13) -0.0252(13)

loop_
_atom_type_symbol
_atom_type_description
_atom_type_scat_dispersion_real
_atom_type_scat_dispersion_imag
_atom_type_scat_source
C C 0.0033 0.0016 'International Tables Vol C Tables 4.2.6.8 and 6.1.1.4'
H H 0.0000 0.0000 'International Tables Vol C Tables 4.2.6.8 and 6.1.1.4'
N N 0.0061 0.0033 'International Tables Vol C Tables 4.2.6.8 and 6.1.1.4'
F F 0.0171 0.0103 'International Tables Vol C Tables 4.2.6.8 and 6.1.1.4'
O O 0.0106 0.0060 'International Tables Vol C Tables 4.2.6.8 and 6.1.1.4'
S S 0.1246 0.1234 'International Tables Vol C Tables 4.2.6.8 and 6.1.1.4'
Mn Mn 0.3368 0.7283 'International Tables Vol C Tables 4.2.6.8 and 6.1.1.4'

loop_
_geom_angle_atom_site_label_1
_geom_angle_atom_site_label_2
_geom_angle_atom_site_label_3
_geom_angle
_geom_angle_site_symmetry_1
_geom_angle_site_symmetry_3
O21 Mn1 O31 90.17(10) . .
O21 Mn1 O35 172.91(10) . .
O31 Mn1 O35 84.75(9) . .
O21 Mn1 O25 83.45(10) . .
O31 Mn1 O25 115.32(10) . .
O35 Mn1 O25 94.24(10) . .
O21 Mn1 O1 94.41(10) . .
O31 Mn1 O1 90.45(10) . .
O35 Mn1 O1 90.58(10) . .
O25 Mn1 O1 154.09(10) . .
O21 Mn1 N1 93.78(10) . .
O31 Mn1 N1 161.28(10) . .
O35 Mn1 N1 92.61(10) . .
O25 Mn1 N1 83.32(10) . .
O1 Mn1 N1 71.02(10) . .
O45 Mn2 O45 180.0 2_565 .
O45 Mn2 O41 95.27(10) 2_565 .
O45 Mn2 O41 84.73(10) . .
O45 Mn2 O41 84.73(10) 2_565 2_565
O45 Mn2 O41 95.27(10) . 2_565
O41 Mn2 O41 180.0 . 2_565
O45 Mn2 O2 88.15(10) 2_565 2_565
O45 Mn2 O2 91.85(10) . 2_565
O41 Mn2 O2 92.23(10) . 2_565
O41 Mn2 O2 87.77(10) 2_565 2_565
O45 Mn2 O2 91.85(10) 2_565 .
O45 Mn2 O2 88.15(10) . .
O41 Mn2 O2 87.77(10) . .
O41 Mn2 O2 92.23(10) 2_565 .
O2 Mn2 O2 180.0 2_565 .
C10 S1 S2 91.59(13) . .
N1 S2 S1 98.43(12) . .
C1 N1 S2 114.4(3) . .
C1 N1 Mn1 114.5(2) . .
S2 N1 Mn1 131.07(16) . .
N1 C1 C10 120.7(3) . .
N1 C1 C2 117.3(3) . .
C10 C1 C2 122.0(3) . .
O1 C2 C3 125.3(4) . .
O1 C2 C1 118.4(3) . .
C3 C2 C1 116.3(3) . .
C2 O1 Mn1 118.6(2) . .
C4 C3 C8 120.2(3) . .
C4 C3 C2 119.3(3) . .
C8 C3 C2 120.5(3) . .
C3 C4 C5 121.4(4) . .
C3 C4 H4A 119.3 . .
C5 C4 H4A 119.3 . .
C4 C5 C6 118.8(4) . .
C4 C5 C11 120.2(4) . .
C6 C5 C11 121.0(4) . .
C5 C11 H11A 109.5 . .
C5 C11 H11B 109.5 . .
H11A C11 H11B 109.5 . .
C5 C11 H11C 109.5 . .
H11A C11 H11C 109.5 . .
H11B C11 H11C 109.5 . .
C7 C6 C5 119.1(4) . .
C7 C6 C12 120.5(4) . .
C5 C6 C12 120.4(4) . .
C6 C12 H12A 109.5 . .
C6 C12 H12B 109.5 . .
H12A C12 H12B 109.5 . .
C6 C12 H12C 109.5 . .
H12A C12 H12C 109.5 . .
H12B C12 H12C 109.5 . .
C8 C7 C6 122.6(4) . .
C8 C7 H7A 118.7 . .
C6 C7 H7A 118.7 . .
C7 C8 C3 117.8(4) . .
C7 C8 C9 120.0(3) . .
C3 C8 C9 122.2(3) . .
O2 C9 C10 121.4(3) . .
O2 C9 C8 121.4(3) . .
C10 C9 C8 117.1(3) . .
C9 O2 Mn2 139.0(2) . .
C1 C10 C9 121.8(3) . .
C1 C10 S1 114.8(3) . .
C9 C10 S1 123.4(3) . .
C22 O21 Mn1 129.4(3) . .
O21 C22 C23 127.8(4) . .
O21 C22 C26 112.8(4) . .
C23 C22 C26 119.3(4) . .
C22 C23 C24 122.3(4) . .
C22 C23 H23A 118.9 . .
C24 C23 H23A 118.9 . .
O25 C24 C23 127.6(4) . .
O25 C24 C27 113.4(4) . .
C23 C24 C27 118.9(4) . .
C24 O25 Mn1 128.8(3) . .
F22 C26 F21 108.0(4) . .
F22 C26 F23 107.5(3) . .
F21 C26 F23 106.3(3) . .
F22 C26 C22 111.2(3) . .
F21 C26 C22 110.1(3) . .
F23 C26 C22 113.4(4) . .
F24 C27 F26 106.9(4) . .
F24 C27 F25 106.8(4) . .
F26 C27 F25 105.6(4) . .
F24 C27 C24 114.3(4) . .
F26 C27 C24 111.5(4) . .
F25 C27 C24 111.2(4) . .
C32 O31 Mn1 126.7(2) . .
O31 C32 C33 128.2(4) . .
O31 C32 C36 114.1(3) . .
C33 C32 C36 117.7(3) . .
C34 C33 C32 122.9(4) . .
C34 C33 H33A 118.6 . .
C32 C33 H33A 118.6 . .
O35 C34 C33 128.3(3) . .
O35 C34 C37 113.1(3) . .
C33 C34 C37 118.5(3) . .
C34 O35 Mn1 125.2(2) . .
F31 C36 F32 107.5(3) . .
F31 C36 F33 107.4(3) . .
F32 C36 F33 107.1(3) . .
F31 C36 C32 113.2(3) . .
F32 C36 C32 111.0(3) . .
F33 C36 C32 110.4(3) . .
F36A C37 F35A 112.0(13) . .
F36A C37 F36B 117.3(13) . .
F35A C37 F36B 89.2(16) . .
F36A C37 F34A 103.0(11) . .
F35A C37 F34A 106.9(14) . .
F36B C37 F34A 19.0(15) . .
F36A C37 F35B 7.2(14) . .
F35A C37 F35B 108.9(13) . .
F36B C37 F35B 111.4(13) . .
F34A C37 F35B 98.3(9) . .
F36A C37 F34B 101.0(15) . .
F35A C37 F34B 18(3) . .
F36B C37 F34B 106.9(18) . .
F34A C37 F34B 124.2(16) . .
F35B C37 F34B 99.7(13) . .
F36A C37 C34 108.2(8) . .
F35A C37 C34 116.3(9) . .
F36B C37 C34 113.1(10) . .
F34A C37 C34 109.6(8) . .
F35B C37 C34 115.1(8) . .
F34B C37 C34 109.4(10) . .
C42 O41 Mn2 127.7(2) . .
O41 C42 C43 128.2(4) . .
O41 C42 C46 113.7(3) . .
C43 C42 C46 118.1(4) . .
C42 C43 C44 122.5(4) . .
C42 C43 H43A 118.7 . .
C44 C43 H43A 118.7 . .
O45 C44 C43 128.4(3) . .
O45 C44 C47 113.9(3) . .
C43 C44 C47 117.6(3) . .
C44 O45 Mn2 128.0(2) . .
F41 C46 F42 107.0(4) . .
F41 C46 F43 106.5(4) . .
F42 C46 F43 107.2(4) . .
F41 C46 C42 110.1(4) . .
F42 C46 C42 114.3(4) . .
F43 C46 C42 111.4(4) . .
F46 C47 F45 107.2(3) . .
F46 C47 F44 107.6(3) . .
F45 C47 F44 107.2(3) . .
F46 C47 C44 113.6(3) . .
F45 C47 C44 110.4(3) . .
F44 C47 C44 110.7(3) . .

loop_
_geom_bond_atom_site_label_1
_geom_bond_atom_site_label_2
_geom_bond_distance
_geom_bond_site_symmetry_2
Mn1 O21 2.112(2) .
Mn1 O31 2.120(3) .
Mn1 O35 2.128(2) .
Mn1 O25 2.131(3) .
Mn1 O1 2.298(3) .
Mn1 N1 2.329(3) .
Mn2 O45 2.117(2) 2_565
Mn2 O45 2.117(2) .
Mn2 O41 2.125(3) .
Mn2 O41 2.125(3) 2_565
Mn2 O2 2.204(3) 2_565
Mn2 O2 2.204(3) .
S1 C10 1.727(4) .
S1 S2 2.0708(15) .
S2 N1 1.648(3) .
N1 C1 1.322(4) .
C1 C10 1.396(5) .
C1 C2 1.498(5) .
C2 O1 1.225(4) .
C2 C3 1.464(5) .
C3 C4 1.383(5) .
C3 C8 1.417(5) .
C4 C5 1.394(5) .
C4 H4A 0.9500 .
C5 C6 1.415(6) .
C5 C11 1.505(6) .
C11 H11A 0.9800 .
C11 H11B 0.9800 .
C11 H11C 0.9800 .
C6 C7 1.387(5) .
C6 C12 1.505(5) .
C12 H12A 0.9800 .
C12 H12B 0.9800 .
C12 H12C 0.9800 .
C7 C8 1.386(5) .
C7 H7A 0.9500 .
C8 C9 1.479(5) .
C9 O2 1.253(4) .
C9 C10 1.435(5) .
O21 C22 1.254(4) .
C22 C23 1.390(6) .
C22 C26 1.530(5) .
C23 C24 1.392(5) .
C23 H23A 0.9500 .
C24 O25 1.256(4) .
C24 C27 1.522(6) .
C26 F22 1.323(5) .
C26 F21 1.330(5) .
C26 F23 1.336(5) .
C27 F24 1.331(5) .
C27 F26 1.332(5) .
C27 F25 1.336(5) .
O31 C32 1.243(4) .
C32 C33 1.394(5) .
C32 C36 1.541(5) .
C33 C34 1.379(5) .
C33 H33A 0.9500 .
C34 O35 1.264(4) .
C34 C37 1.532(5) .
C36 F31 1.330(4) .
C36 F32 1.334(5) .
C36 F33 1.337(5) .
C37 F36A 1.299(10) .
C37 F35A 1.301(10) .
C37 F36B 1.305(12) .
C37 F34A 1.320(9) .
C37 F35B 1.322(10) .
C37 F34B 1.342(13) .
O41 C42 1.255(4) .
C42 C43 1.392(5) .
C42 C46 1.525(6) .
C43 C44 1.394(5) .
C43 H43A 0.9500 .
C44 O45 1.247(4) .
C44 C47 1.541(5) .
C46 F41 1.319(5) .
C46 F42 1.325(5) .
C46 F43 1.327(5) .
C47 F46 1.316(4) .
C47 F45 1.319(4) .
C47 F44 1.320(4) .

loop_
_geom_torsion_atom_site_label_1
_geom_torsion_atom_site_label_2
_geom_torsion_atom_site_label_3
_geom_torsion_atom_site_label_4
_geom_torsion
_geom_torsion_site_symmetry_1
C10 S1 S2 N1 1.41(16) .
S1 S2 N1 C1 -0.6(3) .
S1 S2 N1 Mn1 -178.73(16) .
O21 Mn1 N1 C1 -89.3(2) .
O31 Mn1 N1 C1 12.5(5) .
O35 Mn1 N1 C1 93.8(2) .
O25 Mn1 N1 C1 -172.2(2) .
O1 Mn1 N1 C1 4.1(2) .
O21 Mn1 N1 S2 88.9(2) .
O31 Mn1 N1 S2 -169.4(2) .
O35 Mn1 N1 S2 -88.1(2) .
O25 Mn1 N1 S2 5.9(2) .
O1 Mn1 N1 S2 -177.8(2) .
S2 N1 C1 C10 -0.8(4) .
Mn1 N1 C1 C10 177.6(3) .
S2 N1 C1 C2 178.0(2) .
Mn1 N1 C1 C2 -3.5(4) .
N1 C1 C2 O1 -0.6(5) .
C10 C1 C2 O1 178.3(3) .
N1 C1 C2 C3 178.9(3) .
C10 C1 C2 C3 -2.2(5) .
C3 C2 O1 Mn1 -174.9(3) .
C1 C2 O1 Mn1 4.6(4) .
O21 Mn1 O1 C2 87.8(3) .
O31 Mn1 O1 C2 178.0(3) .
O35 Mn1 O1 C2 -97.3(3) .
O25 Mn1 O1 C2 3.7(4) .
N1 Mn1 O1 C2 -4.7(2) .
O1 C2 C3 C4 1.1(6) .
C1 C2 C3 C4 -178.3(3) .
O1 C2 C3 C8 178.2(3) .
C1 C2 C3 C8 -1.3(5) .
C8 C3 C4 C5 -0.3(5) .
C2 C3 C4 C5 176.8(3) .
C3 C4 C5 C6 -1.2(6) .
C3 C4 C5 C11 179.7(4) .
C4 C5 C6 C7 1.3(5) .
C11 C5 C6 C7 -179.5(3) .
C4 C5 C6 C12 -177.6(3) .
C11 C5 C6 C12 1.6(6) .
C5 C6 C7 C8 0.1(6) .
C12 C6 C7 C8 178.9(3) .
C6 C7 C8 C3 -1.5(5) .
C6 C7 C8 C9 179.5(3) .
C4 C3 C8 C7 1.6(5) .
C2 C3 C8 C7 -175.4(3) .
C4 C3 C8 C9 -179.5(3) .
C2 C3 C8 C9 3.5(5) .
C7 C8 C9 O2 -4.0(5) .
C3 C8 C9 O2 177.1(3) .
C7 C8 C9 C10 176.7(3) .
C3 C8 C9 C10 -2.2(5) .
C10 C9 O2 Mn2 -59.7(5) .
C8 C9 O2 Mn2 121.1(3) .
O45 Mn2 O2 C9 -176.3(4) 2_565
O45 Mn2 O2 C9 3.7(4) .
O41 Mn2 O2 C9 -81.1(4) .
O41 Mn2 O2 C9 98.9(4) 2_565
O2 Mn2 O2 C9 -52(9) 2_565
N1 C1 C10 C9 -177.6(3) .
C2 C1 C10 C9 3.6(5) .
N1 C1 C10 S1 2.2(4) .
C2 C1 C10 S1 -176.6(3) .
O2 C9 C10 C1 179.4(3) .
C8 C9 C10 C1 -1.4(5) .
O2 C9 C10 S1 -0.4(5) .
C8 C9 C10 S1 178.9(3) .
S2 S1 C10 C1 -2.0(3) .
S2 S1 C10 C9 177.8(3) .
O31 Mn1 O21 C22 121.7(3) .
O35 Mn1 O21 C22 77.6(9) .
O25 Mn1 O21 C22 6.3(3) .
O1 Mn1 O21 C22 -147.8(3) .
N1 Mn1 O21 C22 -76.6(3) .
Mn1 O21 C22 C23 -3.3(6) .
Mn1 O21 C22 C26 176.2(2) .
O21 C22 C23 C24 -1.3(6) .
C26 C22 C23 C24 179.2(4) .
C22 C23 C24 O25 -0.8(6) .
C22 C23 C24 C27 178.4(4) .
C23 C24 O25 Mn1 7.2(6) .
C27 C24 O25 Mn1 -172.0(3) .
O21 Mn1 O25 C24 -8.1(3) .
O31 Mn1 O25 C24 -95.1(3) .
O35 Mn1 O25 C24 178.7(3) .
O1 Mn1 O25 C24 78.5(4) .
N1 Mn1 O25 C24 86.5(3) .
O21 C22 C26 F22 -67.4(4) .
C23 C22 C26 F22 112.1(4) .
O21 C22 C26 F21 52.2(5) .
C23 C22 C26 F21 -128.2(4) .
O21 C22 C26 F23 171.2(3) .
C23 C22 C26 F23 -9.2(5) .
O25 C24 C27 F24 177.5(4) .
C23 C24 C27 F24 -1.8(6) .
O25 C24 C27 F26 -61.1(5) .
C23 C24 C27 F26 119.6(4) .
O25 C24 C27 F25 56.5(5) .
C23 C24 C27 F25 -122.8(4) .
O21 Mn1 O31 C32 168.3(3) .
O35 Mn1 O31 C32 -16.6(3) .
O25 Mn1 O31 C32 -108.8(3) .
O1 Mn1 O31 C32 73.9(3) .
N1 Mn1 O31 C32 66.0(4) .
Mn1 O31 C32 C33 7.6(5) .
Mn1 O31 C32 C36 -174.6(2) .
O31 C32 C33 C34 6.2(6) .
C36 C32 C33 C34 -171.6(4) .
C32 C33 C34 O35 -1.1(7) .
C32 C33 C34 C37 178.4(4) .
C33 C34 O35 Mn1 -16.4(6) .
C37 C34 O35 Mn1 164.1(2) .
O21 Mn1 O35 C34 64.8(9) .
O31 Mn1 O35 C34 20.5(3) .
O25 Mn1 O35 C34 135.6(3) .
O1 Mn1 O35 C34 -69.9(3) .
N1 Mn1 O35 C34 -140.9(3) .
O31 C32 C36 F31 -177.9(3) .
C33 C32 C36 F31 0.1(5) .
O31 C32 C36 F32 61.1(4) .
C33 C32 C36 F32 -120.8(4) .
O31 C32 C36 F33 -57.5(4) .
C33 C32 C36 F33 120.6(4) .
O35 C34 C37 F36A 57.8(9) .
C33 C34 C37 F36A -121.8(9) .
O35 C34 C37 F35A -175.2(15) .
C33 C34 C37 F35A 5.3(15) .
O35 C34 C37 F36B -73.9(12) .
C33 C34 C37 F36B 106.5(12) .
O35 C34 C37 F34A -53.8(8) .
C33 C34 C37 F34A 126.6(8) .
O35 C34 C37 F35B 55.8(8) .
C33 C34 C37 F35B -123.8(7) .
O35 C34 C37 F34B 167.0(16) .
C33 C34 C37 F34B -12.6(16) .
O45 Mn2 O41 C42 173.9(3) 2_565
O45 Mn2 O41 C42 -6.1(3) .
O41 Mn2 O41 C42 167(4) 2_565
O2 Mn2 O41 C42 -97.7(3) 2_565
O2 Mn2 O41 C42 82.3(3) .
Mn2 O41 C42 C43 4.4(6) .
Mn2 O41 C42 C46 -175.2(3) .
O41 C42 C43 C44 -0.2(6) .
C46 C42 C43 C44 179.4(4) .
C42 C43 C44 O45 0.7(6) .
C42 C43 C44 C47 -176.7(3) .
C43 C44 O45 Mn2 -5.5(5) .
C47 C44 O45 Mn2 172.1(2) .
O45 Mn2 O45 C44 -123.1(16) 2_565
O41 Mn2 O45 C44 6.6(3) .
O41 Mn2 O45 C44 -173.4(3) 2_565
O2 Mn2 O45 C44 98.6(3) 2_565
O2 Mn2 O45 C44 -81.4(3) .
O41 C42 C46 F41 -61.0(5) .
C43 C42 C46 F41 119.4(4) .
O41 C42 C46 F42 178.6(4) .
C43 C42 C46 F42 -1.0(6) .
O41 C42 C46 F43 56.9(5) .
C43 C42 C46 F43 -122.8(4) .
O45 C44 C47 F46 164.7(3) .
C43 C44 C47 F46 -17.4(5) .
O45 C44 C47 F45 -74.9(4) .
C43 C44 C47 F45 102.9(4) .
O45 C44 C47 F44 43.6(4) .
C43 C44 C47 F44 -138.6(3) .
